data_7203485
loop_
_publ_author_name
'Masu, Hyuma'
'Tominaga, Masahide'
'Katagiri, Kosuke'
'Kato, Takako'
'Azumaya, Isao'

_publ_section_title
;
 2-D coordination network of a cyclic amide with a lanthanide metal
 cation and its columnar stacking
;
_journal_issue 8
_journal_name_full CrystEngComm
_journal_page_first 578
_journal_paper_doi 10.1039/b607370k
_journal_volume 8
_journal_year 2006
_chemical_formula_moiety '(C24 H21 N3 O3 Yb), 3(C F3 S O3), (C2 H3 N), 3(O H2)'
_chemical_formula_sum 'C29 H30 F9 N4 O15 S3 Yb'
_chemical_formula_weight 1114.79
_chemical_name_systematic
;
?
;
_space_group_IT_number 1
_symmetry_cell_setting triclinic
_symmetry_space_group_name_Hall 'P 1'
_symmetry_space_group_name_H-M 'P 1'
_atom_sites_solution_hydrogens geom
_atom_sites_solution_primary direct
_atom_sites_solution_secondary difmap
_audit_creation_method SHELXL-97
_cell_angle_alpha 65.2210(10)
_cell_angle_beta 89.7530(10)
_cell_angle_gamma 82.5270(10)
_cell_formula_units_Z 1
_cell_length_a 8.63000(10)
_cell_length_b 11.35010(10)
_cell_length_c 11.43080(10)
_cell_measurement_reflns_used 6281
_cell_measurement_temperature 150
_cell_measurement_theta_max 23.60
_cell_measurement_theta_min 2.38
_cell_volume 1006.374(19)
_computing_cell_refinement 'Bruker SMART'
_computing_data_collection 'Bruker SMART'
_computing_data_reduction 'Bruker SAINT'
_computing_molecular_graphics 'Bruker SHELXTL'
_computing_publication_material 'Bruker SHELXTL'
_computing_structure_refinement 'SHELXL-97 (Sheldrick, 1997)'
_computing_structure_solution 'SHELXS-97 (Sheldrick, 1990)'
_diffrn_ambient_temperature 150
_diffrn_detector_area_resol_mean 8.333
_diffrn_measured_fraction_theta_full 0.999
_diffrn_measured_fraction_theta_max 0.981
_diffrn_measurement_device_type 'Bruker ApexII CCD area detector'
_diffrn_measurement_method 'phi and omega scans'
_diffrn_radiation_monochromator graphite
_diffrn_radiation_source 'fine-focus sealed tube'
_diffrn_radiation_type MoK\a
_diffrn_radiation_wavelength 0.71073
_diffrn_reflns_av_R_equivalents 0.0380
_diffrn_reflns_av_sigmaI/netI 0.0851
_diffrn_reflns_limit_h_max 11
_diffrn_reflns_limit_h_min -12
_diffrn_reflns_limit_k_max 16
_diffrn_reflns_limit_k_min -16
_diffrn_reflns_limit_l_max 15
_diffrn_reflns_limit_l_min -16
_diffrn_reflns_number 19943
_diffrn_reflns_theta_full 25.00
_diffrn_reflns_theta_max 30.60
_diffrn_reflns_theta_min 1.97
_exptl_absorpt_coefficient_mu 2.591
_exptl_absorpt_correction_T_max 0.8814
_exptl_absorpt_correction_T_min 0.6972
_exptl_absorpt_correction_type empirical
_exptl_absorpt_process_details 'SADABS Sheldrick 1996'
_exptl_crystal_colour colourless
_exptl_crystal_density_diffrn 1.839
_exptl_crystal_density_method 'not measured'
_exptl_crystal_description prism
_exptl_crystal_F_000 551
_exptl_crystal_size_max 0.15
_exptl_crystal_size_mid 0.05
_exptl_crystal_size_min 0.05
_refine_diff_density_max 1.077
_refine_diff_density_min -1.013
_refine_diff_density_rms 0.128
_refine_ls_abs_structure_details 'Flack H D (1983), Acta Cryst. A39, 876-881'
_refine_ls_abs_structure_Flack -0.003(5)
_refine_ls_extinction_method none
_refine_ls_goodness_of_fit_ref 0.963
_refine_ls_hydrogen_treatment constr
_refine_ls_matrix_type full
_refine_ls_number_parameters 554
_refine_ls_number_reflns 11010
_refine_ls_number_restraints 15
_refine_ls_restrained_S_all 0.963
_refine_ls_R_factor_all 0.0394
_refine_ls_R_factor_gt 0.0382
_refine_ls_shift/su_max 0.002
_refine_ls_shift/su_mean 0.000
_refine_ls_structure_factor_coef Fsqd
_refine_ls_weighting_details 'calc w=1/[\s^2^(Fo^2^)+(0.0000P)^2^+0.0000P] where P=(Fo^2^+2Fc^2^)/3'
_refine_ls_weighting_scheme calc
_refine_ls_wR_factor_gt 0.0677
_refine_ls_wR_factor_ref 0.0685
_reflns_number_gt 10810
_reflns_number_total 11010
_reflns_threshold_expression >2sigma(I)
_cod_data_source_file b607370k.txt
_cod_data_source_block 1-Yb
_cod_depositor_comments
;
The following automatic conversions were performed:
'_symmetry_cell_setting' value 'Triclinic' changed to 'triclinic'
according to '/home/saulius/struct/CIF-dictionaries/cif_core.dic'
dictionary named 'cif_core.dic' version 2.4.1 from 2010-06-29.

Automatic conversion script
Id: cif_fix_enum 1527 2010-12-29 10:47:43Z saulius 
;
_cod_original_cell_volume 1006.374(17)
_cod_original_sg_symbol_H-M P1
_cod_database_code 7203485

loop_
_symmetry_equiv_pos_as_xyz
'x, y, z'

loop_
_atom_site_label
_atom_site_type_symbol
_atom_site_fract_x
_atom_site_fract_y
_atom_site_fract_z
_atom_site_U_iso_or_equiv
_atom_site_adp_type
_atom_site_occupancy
_atom_site_symmetry_multiplicity
_atom_site_calc_flag
_atom_site_refinement_flags
_atom_site_disorder_assembly
_atom_site_disorder_group
O2 O 0.7065(4) 1.1037(3) -0.0027(3) 0.0233(7) Uani 1 1 d . . .
C9 C 0.6855(5) 0.9865(4) 0.0454(4) 0.0176(8) Uani 1 1 d . . .
C15 C 0.5700(6) 0.5856(4) 0.0802(5) 0.0276(11) Uani 1 1 d . . .
H15 H 0.4843 0.5385 0.0883 0.033 Uiso 1 1 calc R . .
Yb1 Yb 0.793102(9) 0.296606(8) 0.924891(8) 0.01602(4) Uani 1 1 d . . .
S2 S 0.28068(15) 0.26590(11) 0.19576(12) 0.0278(3) Uani 1 1 d . . .
S1 S 0.98938(16) 0.13832(11) 0.74950(11) 0.0290(3) Uani 1 1 d . . .
C5 C 0.8239(7) 0.9005(6) 0.2634(7) 0.0239(15) Uani 1 1 d . . .
H5 H 0.9103 0.9429 0.2234 0.029 Uiso 1 1 calc R . .
C4 C 0.8294(7) 0.8277(6) 0.3972(6) 0.0205(14) Uani 1 1 d . . .
H4 H 0.9204 0.8181 0.4488 0.025 Uiso 1 1 calc R . .
C3 C 0.7002(7) 0.7699(5) 0.4533(6) 0.0168(12) Uani 1 1 d . . .
C6 C 0.6916(5) 0.9107(4) 0.1890(4) 0.0173(8) Uani 1 1 d . . .
C8 C 0.5652(6) 0.7858(4) 0.3825(4) 0.0231(9) Uani 1 1 d . . .
H8 H 0.4757 0.7500 0.4237 0.028 Uiso 1 1 calc R . .
C7 C 0.5616(6) 0.8560(4) 0.2481(4) 0.0218(9) Uani 1 1 d . . .
H7 H 0.4698 0.8662 0.1972 0.026 Uiso 1 1 calc R . .
C26 C 0.2547(7) 0.1242(5) 0.3442(5) 0.0343(12) Uani 1 1 d . . .
C22 C 0.7222(6) 0.4968(4) 0.5503(4) 0.0182(9) Uani 1 1 d . . .
C21 C 0.8550(6) 0.4919(5) 0.4860(4) 0.0205(9) Uani 1 1 d . . .
H21 H 0.9391 0.5341 0.4955 0.025 Uiso 1 1 calc R . .
C1 C 0.7156(5) 0.5609(4) 0.6417(4) 0.0165(8) Uani 1 1 d . . .
C23 C 0.5978(6) 0.4342(4) 0.5396(4) 0.0229(9) Uani 1 1 d . . .
H23 H 0.5083 0.4337 0.5883 0.028 Uiso 1 1 calc R . .
C24 C 0.6064(5) 0.3725(4) 0.4567(4) 0.0223(9) Uani 1 1 d . . .
H24 H 0.5212 0.3320 0.4460 0.027 Uiso 1 1 calc R . .
N1 N 0.7093(6) 0.6913(5) 0.5920(5) 0.0178(11) Uani 1 1 d . . .
O1 O 0.7178(4) 0.4939(3) 0.7604(3) 0.0195(6) Uani 1 1 d . . .
C25 C 1.1815(8) 0.1926(7) 0.7148(6) 0.0484(16) Uani 1 1 d . . .
O4 O 0.8999(5) 0.2473(3) 0.7685(3) 0.0257(9) Uani 1 1 d . . .
O5 O 0.9394(4) 0.1268(3) 0.6374(3) 0.0365(9) Uani 1 1 d . . .
F2 F 1.1750(6) 0.3061(6) 0.6128(6) 0.0647(16) Uani 1 1 d . . .
F1 F 1.2428(4) 0.2066(5) 0.8141(4) 0.0710(12) Uani 1 1 d . . .
F3 F 1.2782(5) 0.1049(5) 0.6921(4) 0.0728(12) Uani 1 1 d . . .
O8 O 0.3173(5) 0.2106(4) 0.1024(4) 0.0504(11) Uani 1 1 d . . .
O7 O 0.4004(8) 0.3224(6) 0.2275(6) 0.0575(19) Uani 1 1 d . . .
O9 O 0.1306(5) 0.3437(4) 0.1618(4) 0.0590(12) Uani 1 1 d . . .
F5 F 0.1613(6) 0.0510(4) 0.3220(4) 0.0767(14) Uani 1 1 d . . .
F6 F 0.1884(6) 0.1627(4) 0.4274(3) 0.0743(13) Uani 1 1 d . . .
F4 F 0.3858(5) 0.0508(4) 0.3961(4) 0.0782(14) Uani 1 1 d . . .
O13 O 1.0132(4) 0.1426(3) 1.0404(3) 0.0238(7) Uani 1 1 d . . .
N2 N 0.6470(5) 0.9288(3) -0.0286(3) 0.0194(8) Uani 1 1 d . . .
C11 C 0.6700(5) 0.7886(4) 0.0182(4) 0.0180(9) Uani 1 1 d . . .
C12 C 0.8217(6) 0.7231(4) 0.0486(4) 0.0240(10) Uani 1 1 d . . .
H12 H 0.9077 0.7709 0.0354 0.029 Uiso 1 1 calc R . .
N3 N 0.7506(5) 0.3060(3) 0.3053(3) 0.0199(8) Uani 1 1 d . . .
C17 C 0.7451(5) 0.3700(4) 0.1788(4) 0.0173(8) Uani 1 1 d . . .
C19 C 0.7412(6) 0.3708(4) 0.3894(4) 0.0195(9) Uani 1 1 d . . .
C14 C 0.7201(5) 0.5181(4) 0.1189(4) 0.0184(9) Uani 1 1 d . . .
C13 C 0.8471(6) 0.5871(4) 0.0985(4) 0.0240(10) Uani 1 1 d . . .
H13 H 0.9508 0.5415 0.1187 0.029 Uiso 1 1 calc R . .
C16 C 0.5444(6) 0.7212(4) 0.0298(5) 0.0261(10) Uani 1 1 d . . .
H16 H 0.4415 0.7673 0.0035 0.031 Uiso 1 1 calc R . .
C18 C 0.7640(7) 0.1608(4) 0.3642(5) 0.0291(11) Uani 1 1 d . . .
H18A H 0.6657 0.1347 0.3471 0.044 Uiso 1 1 calc R . .
H18B H 0.7853 0.1268 0.4575 0.044 Uiso 1 1 calc R . .
H18C H 0.8497 0.1250 0.3267 0.044 Uiso 1 1 calc R . .
C10 C 0.6209(7) 1.0033(4) -0.1696(4) 0.0301(11) Uani 1 1 d . . .
H10A H 0.5905 1.0965 -0.1905 0.045 Uiso 1 1 calc R . .
H10B H 0.5374 0.9709 -0.2006 0.045 Uiso 1 1 calc R . .
H10C H 0.7176 0.9921 -0.2114 0.045 Uiso 1 1 calc R . .
C20 C 0.8686(6) 0.4263(4) 0.4070(4) 0.0218(9) Uani 1 1 d . . .
H20 H 0.9630 0.4194 0.3658 0.026 Uiso 1 1 calc R . .
C2 C 0.7113(6) 0.7586(4) 0.6783(4) 0.0275(11) Uani 1 1 d . . .
H2A H 0.6933 0.6977 0.7665 0.041 Uiso 1 1 calc R . .
H2B H 0.6286 0.8343 0.6486 0.041 Uiso 1 1 calc R . .
H2C H 0.8132 0.7883 0.6769 0.041 Uiso 1 1 calc R . .
O6 O 1.0178(5) 0.0201(3) 0.8666(3) 0.0435(10) Uani 1 1 d . . .
O3 O 0.7563(5) 0.3107(3) 0.1081(3) 0.0247(8) Uani 1 1 d . . .
S3 S 0.21900(18) 0.63499(13) 0.67363(18) 0.0490(4) Uani 1 1 d . . .
C27 C 0.1970(9) 0.7771(7) 0.7071(9) 0.062(2) Uani 1 1 d . . .
O12 O 0.0715(4) 0.5923(3) 0.6938(3) 0.0364(9) Uani 1 1 d . . .
O11 O 0.3396(8) 0.5530(5) 0.7548(12) 0.199(6) Uani 1 1 d U . .
O10 O 0.2567(13) 0.6834(9) 0.5440(10) 0.183(5) Uani 1 1 d U . .
F9 F 0.3300(7) 0.8274(6) 0.6969(9) 0.130(3) Uani 1 1 d . . .
F8 F 0.0956(6) 0.8683(4) 0.6221(7) 0.114(2) Uani 1 1 d . . .
F7 F 0.1491(12) 0.7546(9) 0.8155(8) 0.191(5) Uani 1 1 d . . .
O14 O 0.9847(4) 0.4190(3) 0.9204(3) 0.0298(8) Uani 1 1 d . . .
O15 O 0.5240(4) 0.3344(3) 0.9097(3) 0.0329(8) Uani 1 1 d . . .
N4 N 0.1699(7) 0.8440(7) 0.1459(6) 0.0604(16) Uani 1 1 d . . .
C29 C 0.2013(8) 0.7377(9) 0.2140(7) 0.0491(19) Uani 1 1 d . . .
C28 C 0.2433(10) 0.6002(7) 0.3010(9) 0.076(2) Uani 1 1 d . . .
H28A H 0.2050 0.5458 0.2629 0.114 Uiso 1 1 calc R . .
H28B H 0.1957 0.5827 0.3837 0.114 Uiso 1 1 calc R . .
H28C H 0.3574 0.5794 0.3152 0.114 Uiso 1 1 calc R . .

loop_
_atom_site_aniso_label
_atom_site_aniso_U_11
_atom_site_aniso_U_22
_atom_site_aniso_U_33
_atom_site_aniso_U_23
_atom_site_aniso_U_13
_atom_site_aniso_U_12
O2 0.038(2) 0.0129(13) 0.0179(15) -0.0048(12) 0.0057(14) -0.0063(13)
C9 0.018(2) 0.0174(18) 0.017(2) -0.0062(16) 0.0041(17) -0.0035(16)
C15 0.021(3) 0.023(2) 0.041(3) -0.015(2) 0.002(2) -0.0081(19)
Yb1 0.02321(9) 0.01355(6) 0.01129(7) -0.00509(5) 0.00306(5) -0.00319(5)
S2 0.0256(7) 0.0261(5) 0.0305(6) -0.0101(5) 0.0004(5) -0.0062(5)
S1 0.0354(7) 0.0312(6) 0.0204(6) -0.0148(5) -0.0011(5) 0.0092(5)
C5 0.026(3) 0.022(2) 0.023(3) -0.008(2) 0.001(2) -0.006(2)
C4 0.020(3) 0.025(3) 0.018(3) -0.009(2) -0.004(2) -0.007(2)
C3 0.025(3) 0.0116(19) 0.013(2) -0.0044(17) 0.007(2) -0.005(2)
C6 0.024(2) 0.0118(16) 0.0153(19) -0.0053(15) 0.0023(17) -0.0004(16)
C8 0.021(2) 0.026(2) 0.020(2) -0.0070(18) 0.0073(18) -0.0049(18)
C7 0.024(2) 0.0215(19) 0.016(2) -0.0038(17) -0.0023(18) -0.0037(18)
C26 0.045(4) 0.036(3) 0.025(3) -0.015(2) 0.005(2) -0.010(3)
C22 0.029(3) 0.0150(17) 0.0093(18) -0.0036(15) -0.0005(17) -0.0027(17)
C21 0.023(3) 0.027(2) 0.017(2) -0.0123(19) 0.0039(18) -0.0091(19)
C1 0.019(2) 0.0170(18) 0.0124(18) -0.0047(15) -0.0003(16) -0.0028(16)
C23 0.023(3) 0.027(2) 0.022(2) -0.0127(18) 0.0056(18) -0.0047(19)
C24 0.023(2) 0.026(2) 0.021(2) -0.0122(18) -0.0003(18) -0.0078(19)
N1 0.031(3) 0.0154(18) 0.0098(19) -0.0073(15) 0.0017(19) -0.0056(19)
O1 0.0311(19) 0.0164(13) 0.0096(13) -0.0044(11) 0.0019(12) -0.0021(12)
C25 0.037(4) 0.074(4) 0.039(4) -0.034(3) -0.005(3) 0.013(3)
O4 0.038(2) 0.0225(17) 0.0146(17) -0.0080(14) 0.0039(16) 0.0032(15)
O5 0.040(2) 0.047(2) 0.031(2) -0.0281(17) -0.0029(16) 0.0079(17)
F2 0.033(3) 0.087(4) 0.066(3) -0.025(3) 0.017(2) -0.008(2)
F1 0.038(2) 0.138(4) 0.060(2) -0.064(3) 0.0014(18) -0.011(2)
F3 0.036(2) 0.118(3) 0.069(3) -0.056(3) -0.0023(18) 0.031(2)
O8 0.069(3) 0.049(2) 0.043(2) -0.025(2) 0.023(2) -0.020(2)
O7 0.076(4) 0.049(3) 0.048(3) -0.015(3) -0.016(3) -0.032(3)
O9 0.040(3) 0.071(3) 0.042(2) -0.004(2) -0.010(2) 0.007(2)
F5 0.123(4) 0.068(2) 0.043(2) -0.0109(19) 0.015(2) -0.067(3)
F6 0.103(4) 0.085(3) 0.029(2) -0.0235(19) 0.019(2) 0.004(2)
F4 0.060(3) 0.047(2) 0.082(3) 0.013(2) -0.009(2) 0.0091(19)
O13 0.0270(19) 0.0208(14) 0.0207(16) -0.0070(12) -0.0043(13) 0.0004(13)
N2 0.027(2) 0.0129(15) 0.0172(18) -0.0049(13) 0.0008(15) -0.0036(14)
C11 0.027(3) 0.0160(18) 0.0136(19) -0.0082(15) 0.0025(17) -0.0058(17)
C12 0.028(3) 0.021(2) 0.026(2) -0.0115(18) -0.0002(19) -0.0057(19)
N3 0.029(2) 0.0163(16) 0.0171(18) -0.0100(14) 0.0009(15) -0.0019(15)
C17 0.019(2) 0.0170(18) 0.020(2) -0.0110(16) 0.0026(17) -0.0057(16)
C19 0.033(3) 0.0140(17) 0.0131(19) -0.0078(15) 0.0015(18) -0.0033(17)
C14 0.028(3) 0.0172(18) 0.0142(19) -0.0101(16) 0.0030(17) -0.0034(17)
C13 0.021(3) 0.023(2) 0.028(2) -0.0120(19) -0.001(2) -0.0003(18)
C16 0.025(3) 0.023(2) 0.036(3) -0.018(2) -0.001(2) -0.0011(19)
C18 0.042(3) 0.018(2) 0.028(3) -0.010(2) -0.003(2) -0.003(2)
C10 0.048(3) 0.024(2) 0.017(2) -0.0077(18) -0.008(2) -0.006(2)
C20 0.025(3) 0.023(2) 0.019(2) -0.0111(18) 0.0068(19) -0.0041(18)
C2 0.045(3) 0.023(2) 0.021(2) -0.0154(18) 0.006(2) -0.006(2)
O6 0.068(3) 0.0314(18) 0.0260(19) -0.0143(16) -0.0091(18) 0.0171(18)
O3 0.041(2) 0.0215(17) 0.0200(18) -0.0149(15) 0.0104(16) -0.0103(16)
S3 0.0263(8) 0.0311(7) 0.0875(13) -0.0225(8) 0.0192(8) -0.0064(6)
C27 0.061(5) 0.047(4) 0.080(6) -0.027(4) -0.004(4) -0.014(4)
O12 0.035(2) 0.0407(19) 0.031(2) -0.0101(16) 0.0092(16) -0.0136(17)
O11 0.081(5) 0.045(3) 0.417(16) -0.055(6) -0.142(8) 0.029(3)
O10 0.241(11) 0.190(8) 0.211(9) -0.142(8) 0.211(9) -0.158(8)
F9 0.055(4) 0.073(3) 0.273(10) -0.083(5) -0.029(5) -0.015(3)
F8 0.090(4) 0.047(2) 0.204(7) -0.056(3) -0.048(4) 0.013(2)
F7 0.285(11) 0.263(9) 0.160(7) -0.182(8) 0.113(7) -0.173(9)
O14 0.032(2) 0.0264(16) 0.0294(18) -0.0073(14) -0.0001(15) -0.0134(15)
O15 0.0212(19) 0.0300(17) 0.034(2) -0.0006(15) 0.0075(15) -0.0040(14)
N4 0.038(4) 0.073(4) 0.060(4) -0.022(3) -0.009(3) 0.005(3)
C29 0.023(4) 0.082(6) 0.056(4) -0.041(4) 0.006(3) -0.012(4)
C28 0.069(6) 0.069(5) 0.084(6) -0.023(4) 0.017(4) -0.028(4)

loop_
_atom_type_symbol
_atom_type_description
_atom_type_scat_dispersion_real
_atom_type_scat_dispersion_imag
_atom_type_scat_source
C C 0.0033 0.0016 'International Tables Vol C Tables 4.2.6.8 and 6.1.1.4'
H H 0.0000 0.0000 'International Tables Vol C Tables 4.2.6.8 and 6.1.1.4'
N N 0.0061 0.0033 'International Tables Vol C Tables 4.2.6.8 and 6.1.1.4'
O O 0.0106 0.0060 'International Tables Vol C Tables 4.2.6.8 and 6.1.1.4'
F F 0.0171 0.0103 'International Tables Vol C Tables 4.2.6.8 and 6.1.1.4'
S S 0.1246 0.1234 'International Tables Vol C Tables 4.2.6.8 and 6.1.1.4'
Yb Yb -0.3850 5.5486 'International Tables Vol C Tables 4.2.6.8 and 6.1.1.4'

loop_
_geom_angle_atom_site_label_1
_geom_angle_atom_site_label_2
_geom_angle_atom_site_label_3
_geom_angle
_geom_angle_site_symmetry_1
_geom_angle_site_symmetry_3
_geom_angle_publ_flag
C9 O2 Yb1 168.7(3) . 1_564 ?
O2 C9 N2 121.1(4) . . ?
O2 C9 C6 120.1(4) . . ?
N2 C9 C6 118.7(3) . . ?
C16 C15 C14 120.4(4) . . ?
C16 C15 H15 119.8 . . ?
C14 C15 H15 119.8 . . ?
O3 Yb1 O2 92.10(12) 1_556 1_546 ?
O3 Yb1 O4 162.58(11) 1_556 . ?
O2 Yb1 O4 86.50(12) 1_546 . ?
O3 Yb1 O1 109.51(12) 1_556 . ?
O2 Yb1 O1 134.37(11) 1_546 . ?
O4 Yb1 O1 83.35(11) . . ?
O3 Yb1 O14 80.80(13) 1_556 . ?
O2 Yb1 O14 150.00(11) 1_546 . ?
O4 Yb1 O14 91.78(13) . . ?
O1 Yb1 O14 74.87(11) . . ?
O3 Yb1 O15 81.74(14) 1_556 . ?
O2 Yb1 O15 72.09(12) 1_546 . ?
O4 Yb1 O15 114.13(14) . . ?
O1 Yb1 O15 71.99(11) . . ?
O14 Yb1 O15 134.43(13) . . ?
O3 Yb1 O13 83.77(13) 1_556 . ?
O2 Yb1 O13 75.57(11) 1_546 . ?
O4 Yb1 O13 79.06(12) . . ?
O1 Yb1 O13 144.14(11) . . ?
O14 Yb1 O13 74.71(11) . . ?
O15 Yb1 O13 143.86(11) . . ?
O7 S2 O9 115.9(4) . . ?
O7 S2 O8 116.2(4) . . ?
O9 S2 O8 109.5(3) . . ?
O7 S2 C26 105.0(3) . . ?
O9 S2 C26 104.8(3) . . ?
O8 S2 C26 104.0(2) . . ?
O5 S1 O6 117.2(2) . . ?
O5 S1 O4 113.7(2) . . ?
O6 S1 O4 112.8(2) . . ?
O5 S1 C25 104.9(3) . . ?
O6 S1 C25 104.2(3) . . ?
O4 S1 C25 101.8(3) . . ?
C6 C5 C4 119.8(5) . . ?
C6 C5 H5 120.1 . . ?
C4 C5 H5 120.1 . . ?
C3 C4 C5 118.9(5) . . ?
C3 C4 H4 120.6 . . ?
C5 C4 H4 120.6 . . ?
C8 C3 C4 122.0(4) . . ?
C8 C3 N1 119.7(5) . . ?
C4 C3 N1 118.3(5) . . ?
C7 C6 C5 120.1(4) . . ?
C7 C6 C9 119.6(4) . . ?
C5 C6 C9 120.2(4) . . ?
C3 C8 C7 118.8(4) . . ?
C3 C8 H8 120.6 . . ?
C7 C8 H8 120.6 . . ?
C6 C7 C8 120.2(4) . . ?
C6 C7 H7 119.9 . . ?
C8 C7 H7 119.9 . . ?
F4 C26 F6 108.8(5) . . ?
F4 C26 F5 107.8(5) . . ?
F6 C26 F5 107.1(5) . . ?
F4 C26 S2 112.3(4) . . ?
F6 C26 S2 110.0(4) . . ?
F5 C26 S2 110.7(4) . . ?
C21 C22 C23 120.8(4) . . ?
C21 C22 C1 119.4(4) . . ?
C23 C22 C1 119.6(4) . . ?
C22 C21 C20 120.9(4) . . ?
C22 C21 H21 119.5 . . ?
C20 C21 H21 119.5 . . ?
O1 C1 N1 121.3(4) . . ?
O1 C1 C22 120.6(3) . . ?
N1 C1 C22 118.1(4) . . ?
C24 C23 C22 119.2(4) . . ?
C24 C23 H23 120.4 . . ?
C22 C23 H23 120.4 . . ?
C23 C24 C19 119.4(4) . . ?
C23 C24 H24 120.3 . . ?
C19 C24 H24 120.3 . . ?
C1 N1 C3 121.2(5) . . ?
C1 N1 C2 120.2(4) . . ?
C3 N1 C2 118.5(4) . . ?
C1 O1 Yb1 146.0(3) . . ?
F2 C25 F3 107.9(6) . . ?
F2 C25 F1 107.5(6) . . ?
F3 C25 F1 108.2(5) . . ?
F2 C25 S1 112.2(4) . . ?
F3 C25 S1 109.8(5) . . ?
F1 C25 S1 111.1(5) . . ?
S1 O4 Yb1 141.0(2) . . ?
C9 N2 C11 121.2(3) . . ?
C9 N2 C10 121.0(3) . . ?
C11 N2 C10 115.8(3) . . ?
C16 C11 C12 120.9(4) . . ?
C16 C11 N2 120.8(4) . . ?
C12 C11 N2 118.3(4) . . ?
C11 C12 C13 119.5(4) . . ?
C11 C12 H12 120.2 . . ?
C13 C12 H12 120.2 . . ?
C17 N3 C19 122.7(3) . . ?
C17 N3 C18 119.2(4) . . ?
C19 N3 C18 118.1(4) . . ?
O3 C17 N3 121.2(4) . . ?
O3 C17 C14 119.8(4) . . ?
N3 C17 C14 119.0(3) . . ?
C20 C19 C24 120.9(4) . . ?
C20 C19 N3 119.7(4) . . ?
C24 C19 N3 119.3(4) . . ?
C15 C14 C13 119.9(4) . . ?
C15 C14 C17 119.6(4) . . ?
C13 C14 C17 120.5(4) . . ?
C12 C13 C14 119.7(4) . . ?
C12 C13 H13 120.1 . . ?
C14 C13 H13 120.1 . . ?
C11 C16 C15 119.3(4) . . ?
C11 C16 H16 120.3 . . ?
C15 C16 H16 120.3 . . ?
N3 C18 H18A 109.5 . . ?
N3 C18 H18B 109.5 . . ?
H18A C18 H18B 109.5 . . ?
N3 C18 H18C 109.5 . . ?
H18A C18 H18C 109.5 . . ?
H18B C18 H18C 109.5 . . ?
N2 C10 H10A 109.5 . . ?
N2 C10 H10B 109.5 . . ?
H10A C10 H10B 109.5 . . ?
N2 C10 H10C 109.5 . . ?
H10A C10 H10C 109.5 . . ?
H10B C10 H10C 109.5 . . ?
C21 C20 C19 118.6(4) . . ?
C21 C20 H20 120.7 . . ?
C19 C20 H20 120.7 . . ?
N1 C2 H2A 109.5 . . ?
N1 C2 H2B 109.5 . . ?
H2A C2 H2B 109.5 . . ?
N1 C2 H2C 109.5 . . ?
H2A C2 H2C 109.5 . . ?
H2B C2 H2C 109.5 . . ?
C17 O3 Yb1 153.8(3) . 1_554 ?
O11 S3 O10 112.4(8) . . ?
O11 S3 O12 116.6(4) . . ?
O10 S3 O12 113.1(5) . . ?
O11 S3 C27 104.9(5) . . ?
O10 S3 C27 103.8(4) . . ?
O12 S3 C27 104.5(3) . . ?
F7 C27 F8 107.8(9) . . ?
F7 C27 F9 108.4(8) . . ?
F8 C27 F9 106.6(6) . . ?
F7 C27 S3 112.6(6) . . ?
F8 C27 S3 109.0(6) . . ?
F9 C27 S3 112.1(6) . . ?
N4 C29 C28 179.3(9) . . ?
C29 C28 H28A 109.5 . . ?
C29 C28 H28B 109.5 . . ?
H28A C28 H28B 109.5 . . ?
C29 C28 H28C 109.5 . . ?
H28A C28 H28C 109.5 . . ?
H28B C28 H28C 109.5 . . ?

loop_
_geom_bond_atom_site_label_1
_geom_bond_atom_site_label_2
_geom_bond_distance
_geom_bond_site_symmetry_2
_geom_bond_publ_flag
O2 C9 1.246(4) . ?
O2 Yb1 2.222(3) 1_564 ?
C9 N2 1.334(5) . ?
C9 C6 1.498(6) . ?
C15 C16 1.385(6) . ?
C15 C14 1.387(7) . ?
C15 H15 0.9500 . ?
Yb1 O3 2.185(4) 1_556 ?
Yb1 O2 2.222(3) 1_546 ?
Yb1 O4 2.248(4) . ?
Yb1 O1 2.253(3) . ?
Yb1 O14 2.281(3) . ?
Yb1 O15 2.300(3) . ?
Yb1 O13 2.373(3) . ?
S2 O7 1.407(6) . ?
S2 O9 1.424(5) . ?
S2 O8 1.463(4) . ?
S2 C26 1.822(5) . ?
S1 O5 1.416(4) . ?
S1 O6 1.437(4) . ?
S1 O4 1.465(4) . ?
S1 C25 1.828(7) . ?
C5 C6 1.389(8) . ?
C5 C4 1.399(9) . ?
C5 H5 0.9500 . ?
C4 C3 1.385(7) . ?
C4 H4 0.9500 . ?
C3 C8 1.369(8) . ?
C3 N1 1.453(8) . ?
C6 C7 1.386(6) . ?
C8 C7 1.401(6) . ?
C8 H8 0.9500 . ?
C7 H7 0.9500 . ?
C26 F4 1.294(7) . ?
C26 F6 1.304(6) . ?
C26 F5 1.326(6) . ?
C22 C21 1.366(6) . ?
C22 C23 1.395(6) . ?
C22 C1 1.499(6) . ?
C21 C20 1.387(6) . ?
C21 H21 0.9500 . ?
C1 O1 1.245(5) . ?
C1 N1 1.338(6) . ?
C23 C24 1.391(6) . ?
C23 H23 0.9500 . ?
C24 C19 1.394(7) . ?
C24 H24 0.9500 . ?
N1 C2 1.481(7) . ?
C25 F2 1.321(8) . ?
C25 F3 1.324(7) . ?
C25 F1 1.331(7) . ?
N2 C11 1.436(5) . ?
N2 C10 1.475(5) . ?
C11 C16 1.381(6) . ?
C11 C12 1.386(6) . ?
C12 C13 1.390(6) . ?
C12 H12 0.9500 . ?
N3 C17 1.316(5) . ?
N3 C19 1.432(5) . ?
N3 C18 1.485(5) . ?
C17 O3 1.246(5) . ?
C17 C14 1.511(5) . ?
C19 C20 1.391(6) . ?
C14 C13 1.392(6) . ?
C13 H13 0.9500 . ?
C16 H16 0.9500 . ?
C18 H18A 0.9800 . ?
C18 H18B 0.9800 . ?
C18 H18C 0.9800 . ?
C10 H10A 0.9800 . ?
C10 H10B 0.9800 . ?
C10 H10C 0.9800 . ?
C20 H20 0.9500 . ?
C2 H2A 0.9800 . ?
C2 H2B 0.9800 . ?
C2 H2C 0.9800 . ?
O3 Yb1 2.185(4) 1_554 ?
S3 O11 1.358(6) . ?
S3 O10 1.401(8) . ?
S3 O12 1.404(4) . ?
S3 C27 1.794(7) . ?
C27 F7 1.237(10) . ?
C27 F8 1.308(9) . ?
C27 F9 1.330(9) . ?
N4 C29 1.124(10) . ?
C29 C28 1.453(11) . ?
C28 H28A 0.9800 . ?
C28 H28B 0.9800 . ?
C28 H28C 0.9800 . ?
